data_7036162
loop_
_publ_author_name
'Zhou, Jian'
'Tan, Xiao-Feng'
'Liu, Xing'
'Qing, Miao'
'Zhao, Rong-Qing'
'Tang, Qiuling'

_publ_section_title
;
 A series of new manganese thioarsenates(v) based on different unsaturated
 [Mn(amine)x](2+) complexes.
;
_journal_issue 37
_journal_name_full 'Dalton transactions (Cambridge, England : 2003)'
_journal_page_first 16430
_journal_page_last 16438
_journal_paper_doi 10.1039/c5dt02910d
_journal_volume 44
_journal_year 2015
_chemical_formula_moiety 'C4 H16 As Cu Mn N4 S4'
_chemical_formula_sum 'C4 H16 As Cu Mn N4 S4'
_chemical_formula_weight 441.86
_chemical_name_systematic
; 
 ? 
;
_space_group_IT_number 14
_symmetry_cell_setting monoclinic
_symmetry_space_group_name_Hall '-P 2ybc'
_symmetry_space_group_name_H-M 'P 1 21/c 1'
_atom_sites_solution_hydrogens geom
_atom_sites_solution_primary direct
_atom_sites_solution_secondary difmap
_audit_creation_method SHELXL-97
_audit_update_record
;
2015-08-12 deposited with the CCDC.
2015-08-13 downloaded from the CCDC.
;
_cell_angle_alpha 90.00
_cell_angle_beta 129.6000(10)
_cell_angle_gamma 90.00
_cell_formula_units_Z 8
_cell_length_a 21.0177(4)
_cell_length_b 6.32060(10)
_cell_length_c 26.8830(7)
_cell_measurement_reflns_used 6321
_cell_measurement_temperature 296(2)
_cell_measurement_theta_max 29.008
_cell_measurement_theta_min 2.933
_cell_volume 2751.70(11)
_computing_cell_refinement 'CrystalClear, Ver. 1.30 (Rigaku/MSC, 2001)'
_computing_data_collection 'CrystalClear, Ver. 1.30 (Rigaku/MSC, 2001)'
_computing_data_reduction 'CrystalStructure, Ver. 3.60 (Rigaku/MSC, 2004)'
_computing_molecular_graphics 'ORTEPII (Johnson, 1976)'
_computing_publication_material SHELXL97
_computing_structure_refinement 'SHELXL97 (Sheldrick, 1997)'
_computing_structure_solution 'SHELXS97 (Sheldrick, 1990)'
_diffrn_ambient_temperature 296(2)
_diffrn_detector_area_resol_mean 7.31
_diffrn_measured_fraction_theta_full 0.978
_diffrn_measured_fraction_theta_max 0.978
_diffrn_measurement_device_type 'Rigaku Mercury'
_diffrn_measurement_method \w
_diffrn_radiation_monochromator graphite
_diffrn_radiation_source 'fine-focus sealed tube'
_diffrn_radiation_type MoK\a
_diffrn_radiation_wavelength 0.71073
_diffrn_reflns_av_R_equivalents 0.0379
_diffrn_reflns_av_unetI/netI 0.0537
_diffrn_reflns_limit_h_max 24
_diffrn_reflns_limit_h_min -26
_diffrn_reflns_limit_k_max 7
_diffrn_reflns_limit_k_min -8
_diffrn_reflns_limit_l_max 34
_diffrn_reflns_limit_l_min -33
_diffrn_reflns_number 14954
_diffrn_reflns_theta_full 27.10
_diffrn_reflns_theta_max 27.10
_diffrn_reflns_theta_min 2.93
_exptl_absorpt_coefficient_mu 5.432
_exptl_absorpt_correction_T_max 0.7023
_exptl_absorpt_correction_T_min 0.5386
_exptl_absorpt_correction_type multi-scan
_exptl_absorpt_process_details 'Jacobson, R. (1998) Private communication'
_exptl_crystal_colour red
_exptl_crystal_density_diffrn 2.133
_exptl_crystal_density_method 'not measured'
_exptl_crystal_description block
_exptl_crystal_F_000 1752
_exptl_crystal_size_max 0.13
_exptl_crystal_size_mid 0.09
_exptl_crystal_size_min 0.07
_refine_diff_density_max 0.619
_refine_diff_density_min -0.611
_refine_diff_density_rms 0.107
_refine_ls_extinction_method none
_refine_ls_goodness_of_fit_ref 1.020
_refine_ls_hydrogen_treatment constr
_refine_ls_matrix_type full
_refine_ls_number_parameters 310
_refine_ls_number_reflns 5934
_refine_ls_number_restraints 104
_refine_ls_restrained_S_all 1.013
_refine_ls_R_factor_all 0.0418
_refine_ls_R_factor_gt 0.0348
_refine_ls_shift/su_max 0.001
_refine_ls_shift/su_mean 0.000
_refine_ls_structure_factor_coef Fsqd
_refine_ls_weighting_details 'calc w=1/[\s^2^(Fo^2^)+(0.0260P)^2^+0.8800P] where P=(Fo^2^+2Fc^2^)/3'
_refine_ls_weighting_scheme calc
_refine_ls_wR_factor_gt 0.0718
_refine_ls_wR_factor_ref 0.0768
_reflns_number_gt 5329
_reflns_number_total 5934
_reflns_threshold_expression >2sigma(I)
_cod_data_source_file c5dt02910d2.cif
_cod_data_source_block 1
_cod_depositor_comments 'Adding full bibliography for 7036162--7036165.cif.'
_cod_original_cell_volume 2751.70(10)
_cod_original_sg_symbol_H-M 'P 21/c'
_cod_database_code 7036162

loop_
_symmetry_equiv_pos_as_xyz
'x, y, z'
'-x, y+1/2, -z+1/2'
'-x, -y, -z'
'x, -y-1/2, z-1/2'

loop_
_atom_site_label
_atom_site_type_symbol
_atom_site_fract_x
_atom_site_fract_y
_atom_site_fract_z
_atom_site_U_iso_or_equiv
_atom_site_adp_type
_atom_site_occupancy
_atom_site_symmetry_multiplicity
_atom_site_calc_flag
_atom_site_refinement_flags
_atom_site_disorder_assembly
_atom_site_disorder_group
As1 As 0.65587(3) 0.35491(8) 0.79646(2) 0.01999(11) Uani 1 1 d . . .
Cu1 Cu 0.55467(3) -0.11880(11) 0.76965(3) 0.02714(15) Uani 1 1 d . . .
Mn1 Mn 0.67985(4) 0.66312(13) 0.71032(3) 0.02751(18) Uani 1 1 d . A .
S1 S 0.61096(7) 0.3052(2) 0.69931(6) 0.0299(3) Uani 1 1 d . . .
S2 S 0.77387(7) 0.2152(2) 0.86964(6) 0.0300(3) Uani 1 1 d . . .
S3 S 0.67097(6) 0.69997(19) 0.80957(6) 0.0232(3) Uani 1 1 d . . .
S4 S 0.56619(7) 0.2187(2) 0.80477(6) 0.0255(3) Uani 1 1 d . . .
N1 N 0.7652(2) 0.9403(7) 0.7507(2) 0.0335(10) Uani 1 1 d D . .
H1A H 0.7498 1.0274 0.7182 0.040 Uiso 0.569(17) 1 calc PR A 1
H1B H 0.7612 1.0122 0.7774 0.040 Uiso 0.569(17) 1 calc PR A 1
H1E H 0.7685 0.9909 0.7211 0.040 Uiso 0.431(17) 1 d PR A 2
H1F H 0.7460 1.0440 0.7609 0.040 Uiso 0.431(17) 1 d PR A 2
N2 N 0.8068(2) 0.5086(7) 0.7723(2) 0.0418(12) Uani 1 1 d D . .
H2A H 0.8071 0.3924 0.7918 0.050 Uiso 0.569(17) 1 calc PR A 1
H2B H 0.8203 0.4705 0.7478 0.050 Uiso 0.569(17) 1 calc PR A 1
H2E H 0.8155 0.4436 0.8060 0.050 Uiso 0.431(17) 1 d PR A 2
H2F H 0.8080 0.4093 0.7489 0.050 Uiso 0.431(17) 1 d PR A 2
N3 N 0.6567(2) 0.6627(8) 0.61648(19) 0.0365(11) Uani 1 1 d . . .
H3A H 0.6852 0.7685 0.6162 0.044 Uiso 1 1 calc R A .
H3B H 0.6740 0.5396 0.6119 0.044 Uiso 1 1 calc R . .
N4 N 0.5546(2) 0.8150(7) 0.64103(18) 0.0296(10) Uani 1 1 d . . .
H4A H 0.5165 0.7307 0.6362 0.036 Uiso 1 1 calc R A .
H4B H 0.5546 0.9391 0.6575 0.036 Uiso 1 1 calc R . .
C1 C 0.8513(4) 0.8765(17) 0.7859(6) 0.035(3) Uani 0.569(17) 1 d PDU A 1
H1C H 0.8882 0.9844 0.8172 0.041 Uiso 0.569(17) 1 calc PR A 1
H1D H 0.8623 0.8587 0.7562 0.041 Uiso 0.569(17) 1 calc PR A 1
C2 C 0.8655(6) 0.6664(15) 0.8206(4) 0.045(3) Uani 0.569(17) 1 d PDU A 1
H2C H 0.9217 0.6180 0.8432 0.054 Uiso 0.569(17) 1 calc PR A 1
H2D H 0.8573 0.6863 0.8520 0.054 Uiso 0.569(17) 1 calc PR A 1
C1B C 0.8468(6) 0.870(2) 0.8085(5) 0.032(3) Uani 0.431(17) 1 d PDU A 2
H1G H 0.8455 0.8507 0.8436 0.038 Uiso 0.431(17) 1 calc PR A 2
H1H H 0.8873 0.9789 0.8213 0.038 Uiso 0.431(17) 1 calc PR A 2
C2B C 0.8723(7) 0.6631(18) 0.7961(9) 0.042(4) Uani 0.431(17) 1 d PDU A 2
H2G H 0.8798 0.6849 0.7644 0.050 Uiso 0.431(17) 1 calc PR A 2
H2H H 0.9240 0.6128 0.8358 0.050 Uiso 0.431(17) 1 calc PR A 2
C3 C 0.5697(3) 0.6896(12) 0.5640(3) 0.0550(19) Uani 1 1 d . A .
H3C H 0.5418 0.5556 0.5553 0.066 Uiso 1 1 calc R . .
H3D H 0.5615 0.7307 0.5255 0.066 Uiso 1 1 calc R . .
C4 C 0.5324(3) 0.8516(12) 0.5783(3) 0.0543(19) Uani 1 1 d . A .
H4C H 0.5514 0.9908 0.5776 0.065 Uiso 1 1 calc R . .
H4D H 0.4728 0.8480 0.5451 0.065 Uiso 1 1 calc R . .
As2 As 0.84220(3) 1.07707(8) 0.63984(2) 0.02085(11) Uani 1 1 d . . .
Cu2 Cu 0.94707(3) 0.55073(11) 0.71433(3) 0.02834(15) Uani 1 1 d . . .
Mn2 Mn 0.81629(4) 0.78867(14) 0.52615(4) 0.02812(19) Uani 1 1 d . B .
S5 S 0.88245(8) 1.1476(2) 0.58507(6) 0.0299(3) Uani 1 1 d . . .
S6 S 0.93278(7) 1.2166(2) 0.73701(5) 0.0276(3) Uani 1 1 d . . .
S7 S 0.72163(7) 1.1882(2) 0.59763(7) 0.0354(3) Uani 1 1 d . . .
S8 S 0.83183(6) 0.7297(2) 0.63649(5) 0.0235(3) Uani 1 1 d . . .
N5 N 0.9430(2) 0.6415(7) 0.58338(18) 0.0313(10) Uani 1 1 d D . .
H5A H 0.9802 0.7266 0.6167 0.038 Uiso 0.762(14) 1 calc PR B 1
H5B H 0.9433 0.5166 0.5996 0.038 Uiso 0.762(14) 1 calc PR B 1
H5E H 0.9802 0.7269 0.6166 0.038 Uiso 0.238(14) 1 d PR B 2
H5F H 0.9433 0.5167 0.5997 0.038 Uiso 0.238(14) 1 d PR B 2
N6 N 0.8463(2) 0.8174(8) 0.45985(19) 0.0377(11) Uani 1 1 d D . .
H6A H 0.8217 0.7127 0.4304 0.045 Uiso 0.762(14) 1 calc PR B 1
H6B H 0.8279 0.9420 0.4389 0.045 Uiso 0.762(14) 1 calc PR B 1
H6E H 0.8042 0.7650 0.4208 0.045 Uiso 0.238(14) 1 d PR B 2
H6F H 0.8521 0.9549 0.4549 0.045 Uiso 0.238(14) 1 d PR B 2
N7 N 0.7324(2) 0.5088(7) 0.4792(2) 0.0359(11) Uani 1 1 d . . .
H7A H 0.7251 0.4721 0.4435 0.043 Uiso 1 1 calc R B .
H7B H 0.7546 0.3979 0.5065 0.043 Uiso 1 1 calc R . .
N8 N 0.6877(2) 0.9366(7) 0.4646(2) 0.0343(10) Uani 1 1 d . . .
H8A H 0.6812 1.0065 0.4902 0.041 Uiso 1 1 calc R B .
H8B H 0.6825 1.0305 0.4370 0.041 Uiso 1 1 calc R . .
C5 C 0.9665(5) 0.6082(16) 0.5429(4) 0.040(2) Uani 0.762(14) 1 d PDU B 1
H5C H 0.9408 0.4810 0.5171 0.047 Uiso 0.762(14) 1 calc PR B 1
H5D H 1.0260 0.5942 0.5695 0.047 Uiso 0.762(14) 1 calc PR B 1
C6 C 0.9361(4) 0.8036(15) 0.4992(5) 0.039(2) Uani 0.762(14) 1 d PDU B 1
H6C H 0.9619 0.9302 0.5253 0.047 Uiso 0.762(14) 1 calc PR B 1
H6D H 0.9506 0.7914 0.4715 0.047 Uiso 0.762(14) 1 calc PR B 1
C5B C 0.9846(11) 0.724(5) 0.5596(8) 0.035(5) Uani 0.238(14) 1 d PDU B 2
H5G H 1.0334 0.6404 0.5768 0.042 Uiso 0.238(14) 1 calc PR B 2
H5H H 1.0018 0.8693 0.5737 0.042 Uiso 0.238(14) 1 calc PR B 2
C6B C 0.9242(10) 0.714(5) 0.4852(8) 0.032(5) Uani 0.238(14) 1 d PDU B 2
H6G H 0.9482 0.7841 0.4686 0.038 Uiso 0.238(14) 1 calc PR B 2
H6H H 0.9138 0.5675 0.4713 0.038 Uiso 0.238(14) 1 calc PR B 2
C7 C 0.6524(3) 0.5664(10) 0.4620(3) 0.0428(15) Uani 1 1 d . B .
H7C H 0.6584 0.5742 0.5008 0.051 Uiso 1 1 calc R . .
H7D H 0.6118 0.4584 0.4342 0.051 Uiso 1 1 calc R . .
C8 C 0.6236(3) 0.7749(10) 0.4281(3) 0.0405(14) Uani 1 1 d . B .
H8C H 0.6082 0.7598 0.3857 0.049 Uiso 1 1 calc R . .
H8D H 0.5750 0.8194 0.4222 0.049 Uiso 1 1 calc R . .

loop_
_atom_site_aniso_label
_atom_site_aniso_U_11
_atom_site_aniso_U_22
_atom_site_aniso_U_33
_atom_site_aniso_U_23
_atom_site_aniso_U_13
_atom_site_aniso_U_12
As1 0.0154(2) 0.0181(3) 0.0230(2) -0.0012(2) 0.01065(19) -0.00044(19)
Cu1 0.0237(3) 0.0252(3) 0.0346(3) 0.0015(3) 0.0195(3) 0.0005(3)
Mn1 0.0180(3) 0.0294(5) 0.0277(4) 0.0019(3) 0.0111(3) -0.0016(3)
S1 0.0322(6) 0.0262(7) 0.0248(6) -0.0057(6) 0.0152(5) -0.0075(6)
S2 0.0185(5) 0.0277(7) 0.0301(6) 0.0017(6) 0.0091(5) 0.0034(5)
S3 0.0190(5) 0.0178(6) 0.0305(6) -0.0024(5) 0.0147(5) -0.0008(5)
S4 0.0240(6) 0.0195(6) 0.0377(7) 0.0023(6) 0.0219(5) 0.0010(5)
N1 0.033(2) 0.032(3) 0.039(2) -0.005(2) 0.024(2) -0.004(2)
N2 0.035(2) 0.030(3) 0.062(3) 0.005(3) 0.031(2) -0.001(2)
N3 0.033(2) 0.042(3) 0.041(3) -0.008(2) 0.026(2) 0.001(2)
N4 0.027(2) 0.031(3) 0.032(2) -0.001(2) 0.0192(19) 0.000(2)
C1 0.032(4) 0.044(6) 0.033(5) -0.003(5) 0.023(4) -0.019(4)
C2 0.020(4) 0.058(7) 0.040(6) 0.009(6) 0.011(4) 0.007(5)
C1B 0.024(5) 0.051(7) 0.029(6) -0.004(6) 0.021(5) -0.016(5)
C2B 0.022(5) 0.056(8) 0.040(7) 0.003(7) 0.015(5) 0.006(6)
C3 0.039(3) 0.088(6) 0.030(3) -0.014(3) 0.018(3) 0.001(4)
C4 0.040(3) 0.082(6) 0.032(3) 0.014(3) 0.019(3) 0.018(4)
As2 0.0159(2) 0.0195(3) 0.0218(2) 0.0004(2) 0.00958(19) 0.0012(2)
Cu2 0.0246(3) 0.0267(4) 0.0250(3) -0.0012(3) 0.0117(3) 0.0014(3)
Mn2 0.0170(3) 0.0315(5) 0.0308(4) -0.0051(4) 0.0128(3) 0.0002(3)
S5 0.0335(6) 0.0247(7) 0.0371(7) 0.0000(6) 0.0251(6) -0.0039(6)
S6 0.0261(6) 0.0226(7) 0.0214(6) -0.0029(5) 0.0092(5) 0.0011(5)
S7 0.0209(6) 0.0345(8) 0.0426(8) 0.0011(7) 0.0164(6) 0.0084(6)
S8 0.0182(5) 0.0198(6) 0.0246(6) 0.0012(5) 0.0099(5) -0.0002(5)
N5 0.028(2) 0.037(3) 0.031(2) 0.009(2) 0.0193(19) 0.008(2)
N6 0.034(2) 0.044(3) 0.029(2) 0.005(2) 0.018(2) 0.009(2)
N7 0.034(2) 0.027(3) 0.032(2) 0.003(2) 0.014(2) 0.005(2)
N8 0.026(2) 0.030(3) 0.033(2) 0.001(2) 0.0129(19) 0.006(2)
C5 0.027(4) 0.060(6) 0.032(4) 0.003(4) 0.019(4) 0.018(4)
C6 0.031(4) 0.055(6) 0.035(5) 0.001(4) 0.022(3) 0.002(4)
C5B 0.022(8) 0.055(12) 0.027(8) -0.001(9) 0.014(7) 0.004(9)
C6B 0.028(8) 0.058(12) 0.022(8) -0.006(9) 0.022(7) 0.002(9)
C7 0.026(3) 0.051(4) 0.039(3) -0.005(3) 0.015(2) -0.015(3)
C8 0.021(2) 0.050(4) 0.037(3) -0.005(3) 0.012(2) 0.004(3)

loop_
_atom_type_symbol
_atom_type_description
_atom_type_scat_dispersion_real
_atom_type_scat_dispersion_imag
_atom_type_scat_source
C C 0.0033 0.0016 'International Tables Vol C Tables 4.2.6.8 and 6.1.1.4'
H H 0.0000 0.0000 'International Tables Vol C Tables 4.2.6.8 and 6.1.1.4'
As As 0.0499 2.0058 'International Tables Vol C Tables 4.2.6.8 and 6.1.1.4'
Cu Cu 0.3201 1.2651 'International Tables Vol C Tables 4.2.6.8 and 6.1.1.4'
Mn Mn 0.3368 0.7283 'International Tables Vol C Tables 4.2.6.8 and 6.1.1.4'
N N 0.0061 0.0033 'International Tables Vol C Tables 4.2.6.8 and 6.1.1.4'
S S 0.1246 0.1234 'International Tables Vol C Tables 4.2.6.8 and 6.1.1.4'

loop_
_geom_angle_atom_site_label_1
_geom_angle_atom_site_label_2
_geom_angle_atom_site_label_3
_geom_angle
_geom_angle_site_symmetry_1
_geom_angle_site_symmetry_3
S2 As1 S1 114.12(5) . .
S2 As1 S3 107.31(5) . .
S1 As1 S3 104.19(5) . .
S2 As1 S4 108.04(5) . .
S1 As1 S4 108.79(5) . .
S3 As1 S4 114.55(5) . .
S4 Cu1 S3 117.33(5) 2_646 1_545
S4 Cu1 S4 123.94(4) 2_646 .
S3 Cu1 S4 118.71(5) 1_545 .
N1 Mn1 N3 94.47(16) . .
N1 Mn1 N4 102.78(16) . .
N3 Mn1 N4 76.67(14) . .
N1 Mn1 N2 77.12(15) . .
N3 Mn1 N2 97.78(16) . .
N4 Mn1 N2 174.44(16) . .
N1 Mn1 S1 162.80(12) . .
N3 Mn1 S1 99.51(13) . .
N4 Mn1 S1 90.24(12) . .
N2 Mn1 S1 91.01(12) . .
N1 Mn1 S3 89.60(11) . .
N3 Mn1 S3 166.61(11) . .
N4 Mn1 S3 90.00(10) . .
N2 Mn1 S3 95.56(13) . .
S1 Mn1 S3 79.06(4) . .
As1 S1 Mn1 87.33(5) . .
As1 S3 Cu1 115.16(5) . 1_565
As1 S3 Mn1 81.68(4) . .
Cu1 S3 Mn1 107.39(5) 1_565 .
As1 S4 Cu1 106.58(5) . 2_656
As1 S4 Cu1 101.24(5) . .
Cu1 S4 Cu1 107.33(5) 2_656 .
C1 N1 Mn1 112.2(5) . .
C1B N1 Mn1 108.2(7) . .
C1 N1 H1A 109.2 . .
C1B N1 H1A 131.8 . .
Mn1 N1 H1A 109.2 . .
C1 N1 H1B 109.2 . .
C1B N1 H1B 87.0 . .
Mn1 N1 H1B 109.2 . .
H1A N1 H1B 107.9 . .
C1 N1 H1E 84.9 . .
C1B N1 H1E 110.3 . .
Mn1 N1 H1E 109.9 . .
H1B N1 H1E 128.8 . .
C1 N1 H1F 127.7 . .
C1B N1 H1F 110.1 . .
Mn1 N1 H1F 110.0 . .
H1A N1 H1F 84.1 . .
H1E N1 H1F 108.3 . .
C2B N2 Mn1 111.8(6) . .
C2 N2 Mn1 106.7(5) . .
C2B N2 H2A 129.4 . .
C2 N2 H2A 110.4 . .
Mn1 N2 H2A 110.4 . .
C2B N2 H2B 81.4 . .
C2 N2 H2B 110.4 . .
Mn1 N2 H2B 110.4 . .
H2A N2 H2B 108.6 . .
C2B N2 H2E 109.4 . .
C2 N2 H2E 84.4 . .
Mn1 N2 H2E 109.0 . .
H2B N2 H2E 131.0 . .
C2B N2 H2F 109.5 . .
C2 N2 H2F 135.1 . .
Mn1 N2 H2F 109.3 . .
H2A N2 H2F 81.1 . .
H2E N2 H2F 107.8 . .
C3 N3 Mn1 109.3(3) . .
C3 N3 H3A 109.8 . .
Mn1 N3 H3A 109.8 . .
C3 N3 H3B 109.8 . .
Mn1 N3 H3B 109.8 . .
H3A N3 H3B 108.3 . .
C4 N4 Mn1 111.6(3) . .
C4 N4 H4A 109.3 . .
Mn1 N4 H4A 109.3 . .
C4 N4 H4B 109.3 . .
Mn1 N4 H4B 109.3 . .
H4A N4 H4B 108.0 . .
N1 C1 C2 108.2(8) . .
N1 C1 H1C 110.1 . .
C2 C1 H1C 110.1 . .
N1 C1 H1D 110.1 . .
C2 C1 H1D 110.1 . .
H1C C1 H1D 108.4 . .
N2 C2 C1 108.7(8) . .
N2 C2 H2C 109.9 . .
C1 C2 H2C 109.9 . .
N2 C2 H2D 109.9 . .
C1 C2 H2D 109.9 . .
H2C C2 H2D 108.3 . .
N1 C1B C2B 111.2(10) . .
N1 C1B H1G 109.4 . .
C2B C1B H1G 109.4 . .
N1 C1B H1H 109.4 . .
C2B C1B H1H 109.4 . .
H1G C1B H1H 108.0 . .
N2 C2B C1B 107.7(10) . .
N2 C2B H2G 110.2 . .
C1B C2B H2G 110.2 . .
N2 C2B H2H 110.2 . .
C1B C2B H2H 110.2 . .
H2G C2B H2H 108.5 . .
N3 C3 C4 112.3(5) . .
N3 C3 H3C 109.2 . .
C4 C3 H3C 109.2 . .
N3 C3 H3D 109.2 . .
C4 C3 H3D 109.2 . .
H3C C3 H3D 107.9 . .
N4 C4 C3 111.1(5) . .
N4 C4 H4C 109.4 . .
C3 C4 H4C 109.4 . .
N4 C4 H4D 109.4 . .
C3 C4 H4D 109.4 . .
H4C C4 H4D 108.0 . .
S7 As2 S5 114.74(6) . .
S7 As2 S8 104.70(5) . .
S5 As2 S8 104.44(5) . .
S7 As2 S6 109.50(5) . .
S5 As2 S6 107.86(5) . .
S8 As2 S6 115.73(5) . .
S6 Cu2 S8 117.02(5) 2_746 .
S6 Cu2 S6 125.01(4) 2_746 1_545
S8 Cu2 S6 117.97(5) . 1_545
N7 Mn2 N6 97.77(17) . .
N7 Mn2 N5 102.82(16) . .
N6 Mn2 N5 76.62(14) . .
N7 Mn2 N8 76.80(16) . .
N6 Mn2 N8 101.11(15) . .
N5 Mn2 N8 177.65(14) . .
N7 Mn2 S5 163.01(11) . .
N6 Mn2 S5 95.81(13) . .
N5 Mn2 S5 90.22(12) . .
N8 Mn2 S5 90.61(12) . .
N7 Mn2 S8 90.59(11) . .
N6 Mn2 S8 162.11(10) . .
N5 Mn2 S8 86.14(9) . .
N8 Mn2 S8 96.17(11) . .
S5 Mn2 S8 79.33(4) . .
As2 S5 Mn2 86.88(5) . .
As2 S6 Cu2 107.81(6) . 2_756
As2 S6 Cu2 102.44(5) . 1_565
Cu2 S6 Cu2 107.48(5) 2_756 1_565
As2 S8 Cu2 116.31(5) . .
As2 S8 Mn2 81.48(4) . .
Cu2 S8 Mn2 112.48(5) . .
C5B N5 Mn2 109.1(11) . .
C5 N5 Mn2 111.2(3) . .
C5B N5 H5A 80.7 . .
C5 N5 H5A 109.4 . .
Mn2 N5 H5A 109.4 . .
C5B N5 H5B 134.5 . .
C5 N5 H5B 109.4 . .
Mn2 N5 H5B 109.4 . .
H5A N5 H5B 108.0 . .
C5B N5 H5E 80.7 . .
C5 N5 H5E 109.4 . .
Mn2 N5 H5E 109.3 . .
H5B N5 H5E 108.1 . .
C5B N5 H5F 134.5 . .
C5 N5 H5F 109.4 . .
Mn2 N5 H5F 109.5 . .
H5A N5 H5F 107.9 . .
H5E N5 H5F 108.0 . .
C6 N6 Mn2 107.9(5) . .
C6B N6 Mn2 112.9(11) . .
C6 N6 H6A 110.1 . .
C6B N6 H6A 85.7 . .
Mn2 N6 H6A 110.1 . .
C6 N6 H6B 110.1 . .
C6B N6 H6B 125.9 . .
Mn2 N6 H6B 110.1 . .
H6A N6 H6B 108.4 . .
C6 N6 H6E 132.6 . .
C6B N6 H6E 110.8 . .
Mn2 N6 H6E 109.3 . .
H6B N6 H6E 83.2 . .
C6 N6 H6F 85.9 . .
C6B N6 H6F 106.3 . .
Mn2 N6 H6F 109.3 . .
H6A N6 H6F 129.5 . .
H6E N6 H6F 108.0 . .
C7 N7 Mn2 108.2(3) . .
C7 N7 H7A 110.1 . .
Mn2 N7 H7A 110.1 . .
C7 N7 H7B 110.1 . .
Mn2 N7 H7B 110.1 . .
H7A N7 H7B 108.4 . .
C8 N8 Mn2 111.0(3) . .
C8 N8 H8A 109.4 . .
Mn2 N8 H8A 109.4 . .
C8 N8 H8B 109.4 . .
Mn2 N8 H8B 109.4 . .
H8A N8 H8B 108.0 . .
N5 C5 C6 106.2(7) . .
N5 C5 H5C 110.5 . .
C6 C5 H5C 110.5 . .
N5 C5 H5D 110.5 . .
C6 C5 H5D 110.5 . .
H5C C5 H5D 108.7 . .
N6 C6 C5 108.4(6) . .
N6 C6 H6C 110.0 . .
C5 C6 H6C 110.0 . .
N6 C6 H6D 110.0 . .
C5 C6 H6D 110.0 . .
H6C C6 H6D 108.4 . .
N5 C5B C6B 108.8(17) . .
N5 C5B H5G 109.9 . .
C6B C5B H5G 109.9 . .
N5 C5B H5H 109.9 . .
C6B C5B H5H 109.9 . .
H5G C5B H5H 108.3 . .
N6 C6B C5B 109.7(14) . .
N6 C6B H6G 109.7 . .
C5B C6B H6G 109.7 . .
N6 C6B H6H 109.7 . .
C5B C6B H6H 109.7 . .
H6G C6B H6H 108.2 . .
N7 C7 C8 110.3(4) . .
N7 C7 H7C 109.6 . .
C8 C7 H7C 109.6 . .
N7 C7 H7D 109.6 . .
C8 C7 H7D 109.6 . .
H7C C7 H7D 108.1 . .
N8 C8 C7 111.4(4) . .
N8 C8 H8C 109.3 . .
C7 C8 H8C 109.3 . .
N8 C8 H8D 109.3 . .
C7 C8 H8D 109.3 . .
H8C C8 H8D 108.0 . .

loop_
_geom_bond_atom_site_label_1
_geom_bond_atom_site_label_2
_geom_bond_distance
_geom_bond_site_symmetry_2
As1 S2 2.1403(12) .
As1 S1 2.1604(13) .
As1 S3 2.1997(13) .
As1 S4 2.2094(12) .
Cu1 S4 2.2431(13) 2_646
Cu1 S3 2.2572(12) 1_545
Cu1 S4 2.2821(14) .
Mn1 N1 2.232(4) .
Mn1 N3 2.244(4) .
Mn1 N4 2.252(4) .
Mn1 N2 2.276(4) .
Mn1 S1 2.5990(16) .
Mn1 S3 2.8006(14) .
S3 Cu1 2.2572(12) 1_565
S4 Cu1 2.2431(13) 2_656
N1 C1 1.466(7) .
N1 C1B 1.467(7) .
N1 H1A 0.9000 .
N1 H1B 0.9000 .
N1 H1E 0.9000 .
N1 H1F 0.9001 .
N2 C2B 1.462(7) .
N2 C2 1.471(7) .
N2 H2A 0.9000 .
N2 H2B 0.9000 .
N2 H2E 0.9001 .
N2 H2F 0.8999 .
N3 C3 1.441(6) .
N3 H3A 0.9000 .
N3 H3B 0.9000 .
N4 C4 1.455(6) .
N4 H4A 0.9000 .
N4 H4B 0.9000 .
C1 C2 1.539(9) .
C1 H1C 0.9700 .
C1 H1D 0.9700 .
C2 H2C 0.9700 .
C2 H2D 0.9700 .
C1B C2B 1.530(9) .
C1B H1G 0.9700 .
C1B H1H 0.9700 .
C2B H2G 0.9700 .
C2B H2H 0.9700 .
C3 C4 1.480(8) .
C3 H3C 0.9700 .
C3 H3D 0.9700 .
C4 H4C 0.9700 .
C4 H4D 0.9700 .
As2 S7 2.1302(13) .
As2 S5 2.1608(12) .
As2 S8 2.2027(14) .
As2 S6 2.2103(12) .
Cu2 S6 2.2306(13) 2_746
Cu2 S8 2.2502(12) .
Cu2 S6 2.2708(15) 1_545
Mn2 N7 2.235(5) .
Mn2 N6 2.245(4) .
Mn2 N5 2.258(4) .
Mn2 N8 2.284(4) .
Mn2 S5 2.6042(16) .
Mn2 S8 2.7946(14) .
S6 Cu2 2.2306(13) 2_756
S6 Cu2 2.2708(15) 1_565
N5 C5B 1.470(8) .
N5 C5 1.470(6) .
N5 H5A 0.9000 .
N5 H5B 0.9000 .
N5 H5E 0.9000 .
N5 H5F 0.9000 .
N6 C6 1.465(6) .
N6 C6B 1.466(8) .
N6 H6A 0.9000 .
N6 H6B 0.9000 .
N6 H6E 0.9001 .
N6 H6F 0.9000 .
N7 C7 1.477(6) .
N7 H7A 0.9000 .
N7 H7B 0.9000 .
N8 C8 1.462(7) .
N8 H8A 0.9000 .
N8 H8B 0.9000 .
C5 C6 1.535(8) .
C5 H5C 0.9700 .
C5 H5D 0.9700 .
C6 H6C 0.9700 .
C6 H6D 0.9700 .
C5B C6B 1.542(10) .
C5B H5G 0.9700 .
C5B H5H 0.9700 .
C6B H6G 0.9700 .
C6B H6H 0.9700 .
C7 C8 1.494(8) .
C7 H7C 0.9700 .
C7 H7D 0.9700 .
C8 H8C 0.9700 .
C8 H8D 0.9700 .
